data_7011615
loop_
_publ_author_name
'Schmidt, Joseph A. R.'
'Arnold, John'

_publ_section_title
;
 Synthesis and characterization of a series of sterically-hindered
 amidines and their lithium and magnesium complexes
;
_journal_issue 14
_journal_name_full 'Journal of the Chemical Society, Dalton Transactions'
_journal_page_first 2890
_journal_paper_doi 10.1039/b202235b
_journal_year 2002
_chemical_formula_moiety 'C41 H59 I Mg N2 O2 '
_chemical_formula_sum 'C41 H59 I Mg N2 O2'
_chemical_formula_weight 763.14
_space_group_IT_number 14
_symmetry_cell_setting monoclinic
_symmetry_Int_Tables_number 14
_symmetry_space_group_name_Hall '-P 2yn'
_symmetry_space_group_name_H-M 'P 1 21/n 1'
_audit_creation_date 'Sat Nov  6 10:09:13 1999'
_audit_creation_method 'from TEXRAY.INF file'
_cell_angle_alpha 90
_cell_angle_beta 99.864(1)
_cell_angle_gamma 90
_cell_formula_units_Z 4
_cell_length_a 8.9748(2)
_cell_length_b 19.9016(5)
_cell_length_c 23.4606(5)
_cell_measurement_reflns_used 4938
_cell_measurement_temperature 168.2
_cell_measurement_theta_max 45.00
_cell_measurement_theta_min 3.0
_cell_volume 4128.42(16)
_computing_cell_refinement 'Bruker SAINT v5.04'
_computing_data_collection 'Bruker SMART v5.052d'
_computing_data_reduction 'Bruker SAINT v5.04'
_computing_publication_material teXsan
_computing_structure_refinement teXsan
_computing_structure_solution SIR92
_diffrn_ambient_temperature 168.2
_diffrn_measurement_device_type 'SMART CCD'
_diffrn_measurement_method \w-scan
_diffrn_radiation_monochromator graphite
_diffrn_radiation_source 'X-ray tube'
_diffrn_radiation_type MoK\a
_diffrn_radiation_wavelength 0.7107
_diffrn_reflns_av_R_equivalents 0.0342
_diffrn_reflns_limit_h_max 10
_diffrn_reflns_limit_h_min -10
_diffrn_reflns_limit_k_max 22
_diffrn_reflns_limit_k_min -22
_diffrn_reflns_limit_l_max 26
_diffrn_reflns_limit_l_min -26
_diffrn_reflns_number 18631
_diffrn_reflns_theta_max 25.59
_diffrn_reflns_theta_min 1.5
_exptl_absorpt_coefficient_mu 0.824
_exptl_absorpt_correction_T_max 0.961
_exptl_absorpt_correction_T_min 0.853
_exptl_absorpt_correction_type psi-scan
_exptl_crystal_colour colorless
_exptl_crystal_density_diffrn 1.228
_exptl_crystal_description plate
_exptl_crystal_F_000 1600.00
_exptl_crystal_size_max 0.36
_exptl_crystal_size_mid 0.17
_exptl_crystal_size_min 0.15
_refine_diff_density_max 0.33
_refine_diff_density_min -0.24
_refine_ls_extinction_coef 0.00000
_refine_ls_extinction_method none
_refine_ls_goodness_of_fit_ref 1.220
_refine_ls_hydrogen_treatment constr
_refine_ls_matrix_type full
_refine_ls_number_parameters 450
_refine_ls_number_reflns 3017
_refine_ls_number_restraints 0
_refine_ls_R_factor_all 0.088
_refine_ls_R_factor_gt 0.0334
_refine_ls_shift/su_max 0.0000
_refine_ls_structure_factor_coef F
_refine_ls_weighting_scheme sigma
_refine_ls_wR_factor_ref 0.0437
_reflns_number_gt 3017
_reflns_number_total 7129
_reflns_threshold_expression I>3.00sigma
_cod_data_source_file b202235b.txt
_cod_data_source_block LBuMgI(THF)2_8
_cod_depositor_comments
;
The following automatic conversions were performed:

'_atom_site_thermal_displace_type' tag value 'Uij' was replaced with
'Uani' value 94 times.

Automatic conversion script
Id: cif_fix_values 1646 2011-03-28 12:23:43Z adriana 
;
_cod_original_cell_volume 4128.4(1)
_cod_original_sg_symbol_H-M 'P 21/n     '
_cod_original_formula_sum 'C41 H59 I Mg N2 O2 '
_cod_database_code 7011615

loop_
_symmetry_equiv_pos_as_xyz
'   +x,   +y,   +z'
1/2-x,1/2+y,1/2-z
'   -x,   -y,   -z'
1/2+x,1/2-y,1/2+z

loop_
_atom_site_aniso_label
_atom_site_aniso_U_11
_atom_site_aniso_U_22
_atom_site_aniso_U_33
_atom_site_aniso_U_12
_atom_site_aniso_U_13
_atom_site_aniso_U_23
I(1) 0.0383(3) 0.0371(3) 0.0769(4) 0.0059(3) 0.0004(2) 0.0079(4)
Mg(1) 0.034(1) 0.031(1) 0.047(2) 0.000(1) 0.007(1) 0.008(1)
O(1) 0.048(3) 0.060(3) 0.057(4) -0.001(3) 0.015(3) 0.019(3)
O(2) 0.058(4) 0.034(3) 0.071(4) -0.009(3) 0.014(3) 0.011(3)
N(1) 0.028(3) 0.030(4) 0.040(4) 0.004(3) 0.010(3) 0.003(3)
N(2) 0.027(3) 0.026(4) 0.040(4) 0.000(3) 0.010(3) -0.002(3)
C(1) 0.023(4) 0.029(4) 0.037(5) -0.006(3) -0.001(4) 0.002(4)
C(2) 0.034(4) 0.043(5) 0.047(6) 0.004(4) 0.012(4) 0.001(4)
C(3) 0.040(5) 0.082(7) 0.072(7) 0.010(5) 0.015(5) -0.010(5)
C(4) 0.057(6) 0.050(5) 0.058(7) -0.001(4) 0.018(5) -0.010(5)
C(5) 0.032(5) 0.045(5) 0.043(6) 0.001(4) 0.015(4) -0.006(4)
C(6) 0.088(7) 0.072(6) 0.069(7) -0.012(6) 0.042(5) -0.022(6)
C(7) 0.044(5) 0.113(8) 0.063(7) -0.004(5) 0.029(5) -0.010(6)
C(8) 0.029(4) 0.029(4) 0.035(5) 0.001(4) 0.004(4) 0.005(4)
C(9) 0.034(4) 0.036(4) 0.042(6) -0.004(4) 0.003(4) 0.011(4)
C(10) 0.059(6) 0.047(5) 0.045(6) -0.017(5) -0.014(5) 0.014(5)
C(11) 0.081(7) 0.039(5) 0.063(7) -0.009(5) -0.017(6) 0.030(5)
C(12) 0.059(6) 0.038(5) 0.057(7) -0.012(4) -0.010(5) 0.007(5)
C(13) 0.033(4) 0.029(5) 0.041(5) -0.002(3) 0.004(4) 0.010(4)
C(14) 0.027(4) 0.033(5) 0.045(6) -0.001(4) -0.002(4) 0.007(4)
C(15) 0.031(4) 0.048(5) 0.037(5) -0.001(4) 0.008(4) -0.006(4)
C(16) 0.030(4) 0.047(5) 0.052(6) -0.004(4) 0.010(4) -0.005(5)
C(17) 0.026(4) 0.047(5) 0.052(6) 0.002(4) -0.002(4) -0.011(5)
C(18) 0.053(5) 0.061(6) 0.036(6) -0.008(5) 0.002(5) -0.006(5)
C(19) 0.046(5) 0.054(6) 0.037(6) -0.008(4) 0.004(4) 0.006(5)
C(20) 0.038(5) 0.052(5) 0.067(7) 0.002(4) 0.002(5) -0.019(5)
C(21) 0.115(9) 0.12(1) 0.097(9) -0.075(8) 0.032(7) -0.057(8)
C(22) 0.119(9) 0.098(9) 0.079(8) -0.038(7) -0.040(7) -0.008(7)
C(23) 0.075(8) 0.070(7) 0.23(1) 0.015(6) -0.022(9) -0.069(9)
C(24) 0.035(4) 0.021(4) 0.038(5) -0.008(3) 0.006(4) 0.004(4)
C(25) 0.051(5) 0.030(5) 0.048(6) 0.006(4) 0.001(5) 0.007(4)
C(26) 0.053(5) 0.031(5) 0.050(6) -0.004(4) 0.014(5) -0.008(4)
C(27) 0.035(4) 0.040(5) 0.033(5) -0.005(4) 0.008(4) -0.003(4)
C(28) 0.035(4) 0.037(4) 0.035(6) 0.004(4) 0.005(4) 0.002(4)
C(29) 0.035(4) 0.026(4) 0.039(5) -0.005(3) 0.012(4) -0.003(4)
C(30) 0.057(6) 0.066(6) 0.036(6) 0.007(5) 0.001(5) -0.020(5)
C(31) 0.081(7) 0.077(7) 0.038(6) -0.007(5) 0.003(5) -0.007(5)
C(32) 0.058(7) 0.23(2) 0.074(8) 0.022(8) -0.017(6) -0.067(9)
C(33) 0.17(1) 0.071(7) 0.045(7) 0.019(8) -0.007(7) 0.006(6)
C(34) 0.082(7) 0.114(9) 0.041(6) 0.000(7) 0.006(5) -0.009(7)
C(35) 0.09(1) 0.16(1) 0.038(8) -0.01(1) 0.026(8) 0.02(1)
C(36) 0.09(1) 0.30(3) 0.05(1) -0.08(1) 0.031(9) 0.02(1)
C(37) 0.044(5) 0.096(8) 0.064(7) -0.020(5) 0.025(5) 0.029(6)
C(38) 0.070(8) 0.029(6) 0.22(2) 0.003(6) -0.007(9) -0.001(8)
C(39) 0.11(2) 0.02(1) 0.27(4) -0.01(1) -0.02(3) -0.01(2)
C(40) 0.21(4) 0.10(3) 0.19(4) -0.04(3) -0.02(3) -0.09(2)
C(41) 0.065(7) 0.100(9) 0.094(9) -0.039(6) -0.033(6) 0.008(7)
C(44) 0.09(2) 0.10(2) 0.07(2) 0.03(1) 0.03(1) 0.04(1)
C(45) 0.07(1) 0.11(2) 0.07(2) -0.05(1) 0.02(1) -0.01(1)

loop_
_atom_site_label
_atom_site_fract_x
_atom_site_fract_y
_atom_site_fract_z
_atom_site_U_iso_or_equiv
_atom_site_thermal_displace_type
_atom_site_calc_flag
_atom_site_calc_attached_atom
_atom_site_occupancy
I(1) 0.86816(6) -0.11142(3) 0.82988(3) 0.046 Uani ? ? 1
Mg(1) 0.5682(3) -0.0855(1) 0.7818(1) 0.034 Uani ? ? 1
O(1) 0.4918(5) -0.1072(3) 0.8604(2) 0.051 Uani ? ? 1
O(2) 0.4630(6) -0.1750(2) 0.7514(2) 0.048 Uani ? ? 1
N(1) 0.4490(6) 0.0037(3) 0.7614(3) 0.033 Uani ? ? 1
N(2) 0.5898(6) -0.0411(3) 0.7005(3) 0.032 Uani ? ? 1
C(1) 0.5116(7) 0.0117(3) 0.7140(3) 0.025 Uani ? ? 1
C(2) 0.3599(8) 0.0569(4) 0.7829(3) 0.034 Uani ? ? 1
C(3) 0.1917(9) 0.0426(4) 0.7706(4) 0.059 Uani ? ? 1
C(4) 0.4126(9) 0.0659(4) 0.8479(4) 0.059 Uani ? ? 1
C(5) 0.6646(8) -0.0435(4) 0.6506(3) 0.041 Uani ? ? 1
C(6) 0.633(1) -0.1101(5) 0.6214(4) 0.064 Uani ? ? 1
C(7) 0.8324(9) -0.0317(5) 0.6661(4) 0.061 Uani ? ? 1
C(8) 0.5019(7) 0.0770(3) 0.6805(3) 0.026 Uani ? ? 1
C(9) 0.4156(8) 0.0816(4) 0.6243(3) 0.035 Uani ? ? 1
C(10) 0.4085(9) 0.1431(4) 0.5951(4) 0.045 Uani ? ? 1
C(11) 0.483(1) 0.1987(4) 0.6210(4) 0.055 Uani ? ? 1
C(12) 0.5670(9) 0.1940(4) 0.6755(4) 0.048 Uani ? ? 1
C(13) 0.5786(8) 0.1344(3) 0.7065(3) 0.030 Uani ? ? 1
C(14) 0.3354(7) 0.0238(3) 0.5922(4) 0.035 Uani ? ? 1
C(15) 0.2459(8) -0.0201(4) 0.6174(3) 0.032 Uani ? ? 1
C(16) 0.1697(8) -0.0727(4) 0.5858(4) 0.042 Uani ? ? 1
C(17) 0.1791(8) -0.0833(4) 0.5283(4) 0.036 Uani ? ? 1
C(18) 0.2683(9) -0.0383(4) 0.5034(3) 0.064 Uani ? ? 1
C(19) 0.3435(8) 0.0134(4) 0.5345(4) 0.047 Uani ? ? 1
C(20) 0.1025(9) -0.1428(4) 0.4938(4) 0.058 Uani ? ? 1
C(21) -0.024(1) -0.1718(6) 0.5201(5) 0.094 Uani ? ? 1
C(22) 0.033(1) -0.1214(5) 0.4327(4) 0.098 Uani ? ? 1
C(23) 0.219(1) -0.1958(5) 0.4896(6) 0.097 Uani ? ? 1
C(24) 0.6693(8) 0.1349(3) 0.7657(3) 0.027 Uani ? ? 1
C(25) 0.6589(8) 0.1887(3) 0.8021(4) 0.043 Uani ? ? 1
C(26) 0.7422(9) 0.1919(4) 0.8576(4) 0.051 Uani ? ? 1
C(27) 0.8435(8) 0.1414(4) 0.8793(3) 0.034 Uani ? ? 1
C(28) 0.8548(8) 0.0878(3) 0.8422(3) 0.029 Uani ? ? 1
C(29) 0.7708(8) 0.0844(3) 0.7875(3) 0.028 Uani ? ? 1
C(30) 0.9362(9) 0.1407(5) 0.9398(4) 0.056 Uani ? ? 1
C(31) 0.911(1) 0.2043(5) 0.9739(4) 0.055 Uani ? ? 1
C(32) 1.103(1) 0.1366(7) 0.9361(4) 0.098 Uani ? ? 1
C(33) 0.892(1) 0.0800(5) 0.9718(4) 0.092 Uani ? ? 1
C(34) 0.577(1) -0.1053(6) 0.9196(4) 0.083 Uani ? ? 1
C(35) 0.456(2) -0.1120(8) 0.9559(5) 0.087 Uani ? ? 0.75
C(36) 0.324(2) -0.145(1) 0.9179(7) 0.121 Uani ? ? 0.75
C(37) 0.3322(9) -0.1232(5) 0.8604(4) 0.061 Uani ? ? 1
C(38) 0.533(1) -0.2395(5) 0.7596(7) 0.096 Uani ? ? 1
C(39) 0.405(3) -0.286(1) 0.755(2) 0.116 Uani ? ? 0.5
C(40) 0.327(4) -0.254(2) 0.702(2) 0.143 Uani ? ? 0.5
C(41) 0.337(1) -0.1740(5) 0.7033(4) 0.085 Uani ? ? 1
C(42) 0.587(6) -0.054(3) 0.947(2) 0.11 Uani ? ? 0.25
C(43) 0.304(5) -0.180(2) 0.875(2) 0.08 Uani ? ? 0.25
C(44) 0.522(3) -0.276(1) 0.8007(9) 0.074 Uani ? ? 0.5
C(45) 0.207(2) -0.215(1) 0.7076(9) 0.072 Uani ? ? 0.5
H(1) 0.378 0.098 0.764 0.040 Uani ? ? 1
H(2) 0.140 0.075 0.790 0.070 Uani ? ? 1
H(3) 0.173 -0.001 0.783 0.070 Uani ? ? 1
H(4) 0.157 0.046 0.730 0.070 Uani ? ? 1
H(5) 0.372 0.107 0.860 0.070 Uani ? ? 1
H(6) 0.521 0.069 0.856 0.070 Uani ? ? 1
H(7) 0.380 0.029 0.868 0.070 Uani ? ? 1
H(8) 0.625 -0.008 0.625 0.049 Uani ? ? 1
H(9) 0.656 -0.106 0.582 0.077 Uani ? ? 1
H(10) 0.526 -0.118 0.617 0.077 Uani ? ? 1
H(11) 0.689 -0.143 0.641 0.077 Uani ? ? 1
H(12) 0.854 0.010 0.684 0.074 Uani ? ? 1
H(13) 0.876 -0.067 0.692 0.074 Uani ? ? 1
H(14) 0.877 -0.035 0.632 0.074 Uani ? ? 1
H(15) 0.351 0.147 0.557 0.054 Uani ? ? 1
H(16) 0.475 0.241 0.601 0.066 Uani ? ? 1
H(17) 0.616 0.233 0.693 0.057 Uani ? ? 1
H(18) 0.236 -0.014 0.657 0.039 Uani ? ? 1
H(19) 0.108 -0.102 0.604 0.051 Uani ? ? 1
H(20) 0.279 -0.043 0.464 0.076 Uani ? ? 1
H(21) 0.402 0.044 0.516 0.056 Uani ? ? 1
H(22) -0.094 -0.137 0.530 0.113 Uani ? ? 1
H(23) 0.013 -0.194 0.557 0.113 Uani ? ? 1
H(24) -0.085 -0.204 0.496 0.113 Uani ? ? 1
H(25) -0.026 -0.080 0.432 0.118 Uani ? ? 1
H(26) 0.110 -0.111 0.409 0.118 Uani ? ? 1
H(27) -0.034 -0.154 0.412 0.118 Uani ? ? 1
H(28) 0.311 -0.176 0.482 0.117 Uani ? ? 1
H(29) 0.245 -0.220 0.526 0.117 Uani ? ? 1
H(30) 0.186 -0.228 0.460 0.117 Uani ? ? 1
H(31) 0.591 0.225 0.789 0.052 Uani ? ? 1
H(32) 0.728 0.230 0.882 0.061 Uani ? ? 1
H(33) 0.923 0.052 0.855 0.035 Uani ? ? 1
H(34) 0.783 0.047 0.764 0.034 Uani ? ? 1
H(35) 0.803 0.210 0.973 0.066 Uani ? ? 1
H(36) 0.948 0.242 0.956 0.066 Uani ? ? 1
H(37) 0.959 0.201 1.013 0.066 Uani ? ? 1
H(38) 1.130 0.173 0.913 0.118 Uani ? ? 1
H(39) 1.166 0.138 0.973 0.118 Uani ? ? 1
H(40) 1.126 0.095 0.917 0.118 Uani ? ? 1
H(41) 0.785 0.081 0.977 0.110 Uani ? ? 1
H(42) 0.900 0.038 0.951 0.110 Uani ? ? 1
H(43) 0.950 0.074 1.010 0.110 Uani ? ? 1

loop_
_atom_type_symbol
_atom_type_oxidation_number
_atom_type_number_in_cell
_atom_type_scat_dispersion_real
_atom_type_scat_dispersion_imag
_atom_type_scat_source
C 0 164 0.003 0.002 'International Tables'
H 0 236 0.000 0.000 'International Tables'
N 0 8 0.006 0.003 'International Tables'
O 0 8 0.011 0.006 'International Tables'
Mg 0 4 0.049 0.036 'International Tables'
I 0 4 -0.474 1.812 'International Tables'

loop_
_geom_angle_atom_site_label_1
_geom_angle_atom_site_label_2
_geom_angle_atom_site_label_3
_geom_angle
_geom_angle_site_symmetry_1
_geom_angle_site_symmetry_2
_geom_angle_site_symmetry_3
_geom_angle_publ_flag
I(1) Mg(1) O(1) 92.5(2) ? ? ? yes
I(1) Mg(1) O(2) 109.3(2) ? ? ? yes
I(1) Mg(1) N(1) 132.4(2) ? ? ? yes
I(1) Mg(1) N(2) 102.1(2) ? ? ? yes
I(1) Mg(1) C(1) 118.6(2) ? ? ? yes
O(1) Mg(1) O(2) 85.8(2) ? ? ? yes
O(1) Mg(1) N(1) 98.3(2) ? ? ? yes
O(1) Mg(1) N(2) 162.1(2) ? ? ? yes
O(1) Mg(1) C(1) 130.6(3) ? ? ? yes
O(2) Mg(1) N(1) 117.7(2) ? ? ? yes
O(2) Mg(1) N(2) 98.8(2) ? ? ? yes
O(2) Mg(1) C(1) 114.4(2) ? ? ? yes
N(1) Mg(1) N(2) 64.3(2) ? ? ? yes
N(1) Mg(1) C(1) 32.4(2) ? ? ? yes
N(2) Mg(1) C(1) 32.2(2) ? ? ? yes
Mg(1) O(1) C(34) 128.7(5) ? ? ? yes
Mg(1) O(1) C(37) 120.4(5) ? ? ? yes
C(34) O(1) C(37) 110.8(6) ? ? ? yes
Mg(1) O(2) C(38) 124.1(5) ? ? ? yes
Mg(1) O(2) C(41) 120.0(5) ? ? ? yes
C(38) O(2) C(41) 112.3(8) ? ? ? yes
Mg(1) N(1) C(1) 91.2(4) ? ? ? yes
Mg(1) N(1) C(2) 145.4(5) ? ? ? yes
C(1) N(1) C(2) 122.0(6) ? ? ? yes
Mg(1) N(2) C(1) 89.0(5) ? ? ? yes
Mg(1) N(2) C(5) 146.4(5) ? ? ? yes
C(1) N(2) C(5) 123.7(6) ? ? ? yes
Mg(1) C(1) N(1) 56.4(3) ? ? ? yes
Mg(1) C(1) N(2) 58.8(4) ? ? ? yes
Mg(1) C(1) C(8) 169.1(5) ? ? ? yes
N(1) C(1) N(2) 114.5(6) ? ? ? yes
N(1) C(1) C(8) 122.6(6) ? ? ? yes
N(2) C(1) C(8) 122.8(7) ? ? ? yes
N(1) C(2) C(3) 112.6(6) ? ? ? yes
N(1) C(2) C(4) 109.5(6) ? ? ? yes
C(3) C(2) C(4) 109.8(7) ? ? ? yes
N(2) C(5) C(6) 108.8(6) ? ? ? yes
N(2) C(5) C(7) 112.5(6) ? ? ? yes
C(6) C(5) C(7) 110.6(7) ? ? ? yes
C(1) C(8) C(9) 120.9(6) ? ? ? yes
C(1) C(8) C(13) 119.2(6) ? ? ? yes
C(9) C(8) C(13) 119.9(6) ? ? ? yes
C(8) C(9) C(10) 119.0(7) ? ? ? yes
C(8) C(9) C(14) 124.1(7) ? ? ? yes
C(10) C(9) C(14) 116.8(7) ? ? ? yes
C(9) C(10) C(11) 120.5(7) ? ? ? yes
C(10) C(11) C(12) 120.3(7) ? ? ? yes
C(11) C(12) C(13) 121.9(7) ? ? ? yes
C(8) C(13) C(12) 118.4(7) ? ? ? yes
C(8) C(13) C(24) 123.8(6) ? ? ? yes
C(12) C(13) C(24) 117.8(6) ? ? ? yes
C(9) C(14) C(15) 122.5(7) ? ? ? yes
C(9) C(14) C(19) 120.4(7) ? ? ? yes
C(15) C(14) C(19) 117.0(7) ? ? ? yes
C(14) C(15) C(16) 121.0(7) ? ? ? yes
C(15) C(16) C(17) 121.9(7) ? ? ? yes
C(16) C(17) C(18) 116.5(7) ? ? ? yes
C(16) C(17) C(20) 122.6(8) ? ? ? yes
C(18) C(17) C(20) 120.9(8) ? ? ? yes
C(17) C(18) C(19) 121.6(8) ? ? ? yes
C(14) C(19) C(18) 122.0(7) ? ? ? yes
C(17) C(20) C(21) 112.6(7) ? ? ? yes
C(17) C(20) C(22) 110.9(7) ? ? ? yes
C(17) C(20) C(23) 109.0(6) ? ? ? yes
C(21) C(20) C(22) 106.2(8) ? ? ? yes
C(21) C(20) C(23) 109.9(9) ? ? ? yes
C(22) C(20) C(23) 108.1(9) ? ? ? yes
C(13) C(24) C(25) 119.9(7) ? ? ? yes
C(13) C(24) C(29) 123.9(7) ? ? ? yes
C(25) C(24) C(29) 116.1(7) ? ? ? yes
C(24) C(25) C(26) 122.2(7) ? ? ? yes
C(25) C(26) C(27) 121.5(7) ? ? ? yes
C(26) C(27) C(28) 116.0(7) ? ? ? yes
C(26) C(27) C(30) 124.5(7) ? ? ? yes
C(28) C(27) C(30) 119.4(7) ? ? ? yes
C(27) C(28) C(29) 122.3(6) ? ? ? yes
C(24) C(29) C(28) 121.8(6) ? ? ? yes
C(27) C(30) C(31) 112.0(7) ? ? ? yes
C(27) C(30) C(32) 109.6(7) ? ? ? yes
C(27) C(30) C(33) 108.9(7) ? ? ? yes
C(31) C(30) C(32) 108.1(8) ? ? ? yes
C(31) C(30) C(33) 108.9(7) ? ? ? yes
C(32) C(30) C(33) 109.3(9) ? ? ? yes
O(1) C(34) C(35) 103.1(8) ? ? ? yes
O(1) C(34) C(42) 120(2) ? ? ? yes
C(35) C(34) C(42) 76(2) ? ? ? yes
C(34) C(35) C(36) 106(1) ? ? ? yes
C(34) C(35) C(42) 44(1) ? ? ? yes
C(36) C(35) C(42) 136(2) ? ? ? yes
C(35) C(36) C(37) 105(1) ? ? ? yes
C(35) C(36) C(43) 137(2) ? ? ? yes
C(37) C(36) C(43) 54(2) ? ? ? yes
O(1) C(37) C(36) 105.9(8) ? ? ? yes
O(1) C(37) C(43) 116(2) ? ? ? yes
C(36) C(37) C(43) 53(2) ? ? ? yes
O(2) C(38) C(39) 103(1) ? ? ? yes
O(2) C(38) C(44) 122(1) ? ? ? yes
C(39) C(38) C(44) 61(1) ? ? ? yes
C(38) C(39) C(40) 92(2) ? ? ? yes
C(38) C(39) C(44) 50(1) ? ? ? yes
C(40) C(39) C(44) 141(2) ? ? ? yes
C(39) C(40) C(41) 113(1) ? ? ? yes
C(39) C(40) C(45) 115(3) ? ? ? yes
C(41) C(40) C(45) 57(1) ? ? ? yes
O(2) C(41) C(40) 92(1) ? ? ? yes
O(2) C(41) C(45) 117(1) ? ? ? yes
C(40) C(41) C(45) 52(1) ? ? ? yes
C(34) C(42) C(35) 59(2) ? ? ? yes
C(36) C(43) C(37) 71(2) ? ? ? yes
C(38) C(44) C(39) 68(1) ? ? ? yes
C(40) C(45) C(41) 69(1) ? ? ? yes

loop_
_geom_bond_atom_site_label_1
_geom_bond_atom_site_label_2
_geom_bond_distance
_geom_bond_site_symmetry_1
_geom_bond_site_symmetry_2
_geom_bond_publ_flag
I(1) Mg(1) 2.783(2) ? ? yes
Mg(1) O(1) 2.120(5) ? ? yes
Mg(1) O(2) 2.083(5) ? ? yes
Mg(1) N(1) 2.085(6) ? ? yes
Mg(1) N(2) 2.140(6) ? ? yes
Mg(1) C(1) 2.501(7) ? ? yes
O(1) C(34) 1.468(9) ? ? yes
O(1) C(37) 1.467(8) ? ? yes
O(2) C(38) 1.43(1) ? ? yes
O(2) C(41) 1.452(9) ? ? yes
N(1) C(1) 1.339(8) ? ? yes
N(1) C(2) 1.467(8) ? ? yes
N(2) C(1) 1.332(8) ? ? yes
N(2) C(5) 1.446(8) ? ? yes
C(1) C(8) 1.513(9) ? ? yes
C(2) C(3) 1.51(1) ? ? yes
C(2) C(4) 1.53(1) ? ? yes
C(5) C(6) 1.50(1) ? ? yes
C(5) C(7) 1.51(1) ? ? yes
C(8) C(9) 1.413(9) ? ? yes
C(8) C(13) 1.416(9) ? ? yes
C(9) C(10) 1.399(9) ? ? yes
C(9) C(14) 1.491(9) ? ? yes
C(10) C(11) 1.38(1) ? ? yes
C(11) C(12) 1.37(1) ? ? yes
C(12) C(13) 1.386(9) ? ? yes
C(13) C(24) 1.484(9) ? ? yes
C(14) C(15) 1.385(9) ? ? yes
C(14) C(19) 1.39(1) ? ? yes
C(15) C(16) 1.392(9) ? ? yes
C(16) C(17) 1.38(1) ? ? yes
C(17) C(18) 1.40(1) ? ? yes
C(17) C(20) 1.53(1) ? ? yes
C(18) C(19) 1.37(1) ? ? yes
C(20) C(21) 1.50(1) ? ? yes
C(20) C(22) 1.52(1) ? ? yes
C(20) C(23) 1.50(1) ? ? yes
C(24) C(25) 1.383(9) ? ? yes
C(24) C(29) 1.393(9) ? ? yes
C(25) C(26) 1.39(1) ? ? yes
C(26) C(27) 1.392(9) ? ? yes
C(27) C(28) 1.391(9) ? ? yes
C(27) C(30) 1.52(1) ? ? yes
C(28) C(29) 1.375(9) ? ? yes
C(30) C(31) 1.54(1) ? ? yes
C(30) C(32) 1.52(1) ? ? yes
C(30) C(33) 1.51(1) ? ? yes
C(34) C(35) 1.49(1) ? ? yes
C(34) C(42) 1.21(5) ? ? yes
C(35) C(36) 1.51(2) ? ? yes
C(35) C(42) 1.69(5) ? ? yes
C(36) C(37) 1.43(2) ? ? yes
C(36) C(43) 1.21(4) ? ? yes
C(37) C(43) 1.23(5) ? ? yes
C(38) C(39) 1.47(2) ? ? yes
C(38) C(44) 1.22(2) ? ? yes
C(39) C(40) 1.47(4) ? ? yes
C(39) C(44) 1.38(3) ? ? yes
C(40) C(41) 1.59(3) ? ? yes
C(40) C(45) 1.35(4) ? ? yes
C(41) C(45) 1.44(2) ? ? yes
